data_2206289
loop_
_publ_author_name
'Odaba\;so\<glu, Mustafa'
'\"Ozdamar, \"Ozg\"ur'
'B\"uy\"ukg\"ung\"or, Orhan'

_publ_section_title
;
 Ethyl 4-chloro-2-[(2-nitrophenyl)hydrazono]-3-oxobutyrate
;
_journal_issue 7
_journal_name_full 'Acta Crystallographica Section E'
_journal_page_first o2065
_journal_page_last o2067
_journal_paper_doi 10.1107/S1600536805017617
_journal_volume 61
_journal_year 2005
_chemical_formula_iupac 'C12 H12 Cl N3 O5'
_chemical_formula_moiety 'C12 H12 Cl N3 O5'
_chemical_formula_sum 'C12 H12 Cl N3 O5'
_chemical_formula_weight 313.70
_chemical_melting_point .421E-305
_chemical_name_systematic
;
4-Chloro-2-[(2-nitro-phenyl)-hydrazono]-3-oxo-butyric acid ethyl ester
;
_space_group_IT_number 2
_symmetry_cell_setting triclinic
_symmetry_space_group_name_Hall '-P 1'
_symmetry_space_group_name_H-M 'P -1'
_atom_sites_solution_hydrogens geom
_atom_sites_solution_primary direct
_atom_sites_solution_secondary difmap
_cell_angle_alpha 83.721(15)
_cell_angle_beta 82.709(15)
_cell_angle_gamma 75.683(15)
_cell_formula_units_Z 2
_cell_length_a 5.1656(10)
_cell_length_b 7.9102(16)
_cell_length_c 17.669(3)
_cell_measurement_reflns_used 11207
_cell_measurement_temperature 296(2)
_cell_measurement_theta_max 27.2
_cell_measurement_theta_min 2.3
_cell_volume 691.6(2)
_computing_cell_refinement X-AREA
_computing_data_collection 'X-AREA (Stoe & Cie, 2002)'
_computing_data_reduction 'X-RED32 (Stoe & Cie, 2002)'
_computing_molecular_graphics 'ORTEP-3 for Windows (Farrugia, 1997)'
_computing_publication_material 'WinGX (Farrugia, 1999)'
_computing_structure_refinement 'SHELXL97 (Sheldrick, 1997)'
_computing_structure_solution 'SHELXS97 (Sheldrick, 1997)'
_diffrn_ambient_temperature 296(2)
_diffrn_detector_area_resol_mean 6.67
_diffrn_measured_fraction_theta_full 0.99
_diffrn_measured_fraction_theta_max 0.99
_diffrn_measurement_device '2-circle goniometer'
_diffrn_measurement_device_type 'Stoe IPDS 2'
_diffrn_measurement_method 'rotation \w'
_diffrn_radiation_monochromator graphite
_diffrn_radiation_source 'fine-focus sealed tube'
_diffrn_radiation_type MoK\a
_diffrn_radiation_wavelength 0.71073
_diffrn_reflns_av_R_equivalents 0.099
_diffrn_reflns_av_sigmaI/netI 0.073
_diffrn_reflns_limit_h_max 6
_diffrn_reflns_limit_h_min -6
_diffrn_reflns_limit_k_max 10
_diffrn_reflns_limit_k_min -10
_diffrn_reflns_limit_l_max 22
_diffrn_reflns_limit_l_min -22
_diffrn_reflns_number 11207
_diffrn_reflns_theta_full 27.2
_diffrn_reflns_theta_max 27.2
_diffrn_reflns_theta_min 2.3
_diffrn_standards_decay_% <2
_diffrn_standards_number 0
_exptl_absorpt_coefficient_mu 0.302
_exptl_absorpt_correction_T_max 0.959
_exptl_absorpt_correction_T_min 0.930
_exptl_absorpt_correction_type integration
_exptl_absorpt_process_details '(X-RED32; Stoe & Cie, 2002)'
_exptl_crystal_colour red
_exptl_crystal_density_diffrn 1.506
_exptl_crystal_density_method 'not measured'
_exptl_crystal_description plate
_exptl_crystal_F_000 324
_exptl_crystal_size_max 0.24
_exptl_crystal_size_mid 0.20
_exptl_crystal_size_min 0.14
_refine_diff_density_max 0.50
_refine_diff_density_min -0.40
_refine_ls_extinction_method none
_refine_ls_goodness_of_fit_ref 1.03
_refine_ls_hydrogen_treatment mixed
_refine_ls_matrix_type full
_refine_ls_number_parameters 195
_refine_ls_number_reflns 3065
_refine_ls_number_restraints 0
_refine_ls_restrained_S_all 1.03
_refine_ls_R_factor_all 0.103
_refine_ls_R_factor_gt 0.061
_refine_ls_shift/su_max 0.000
_refine_ls_shift/su_mean 0.000
_refine_ls_structure_factor_coef Fsqd
_refine_ls_weighting_details 'calc w = 1/[\s^2^(Fo^2^)+(0.0974P)^2^+0.024P] where P=(Fo^2^+2Fc^2^)/3'
_refine_ls_weighting_scheme calc
_refine_ls_wR_factor_gt 0.172
_refine_ls_wR_factor_ref 0.190
_reflns_number_gt 1700
_reflns_number_total 3089
_reflns_threshold_expression I>2\s(I)
_cod_data_source_file sj6095.cif
_cod_data_source_block I
_cod_database_code 2206289
_cod_database_fobs_code 2206289

loop_
_symmetry_equiv_pos_as_xyz
'x, y, z'
'-x, -y, -z'

loop_
_atom_site_label
_atom_site_fract_x
_atom_site_fract_y
_atom_site_fract_z
_atom_site_U_iso_or_equiv
_atom_site_adp_type
_atom_site_calc_flag
_atom_site_refinement_flags
_atom_site_occupancy
_atom_site_type_symbol
C6 0.9056(5) 0.1468(4) 0.23578(18) 0.0574(7) Uani d . 1 C
C5 1.1210(6) 0.0470(4) 0.2732(2) 0.0679(9) Uani d . 1 C
H5 1.2647 -0.0239 0.2456 0.081 Uiso calc R 1 H
C4 1.1228(6) 0.0522(4) 0.3493(2) 0.0722(10) Uani d . 1 C
H4 1.2687 -0.0132 0.3739 0.087 Uiso calc R 1 H
C3 0.9065(6) 0.1553(5) 0.3906(2) 0.0712(9) Uani d . 1 C
H3 0.9063 0.1571 0.4432 0.085 Uiso calc R 1 H
C2 0.6911(6) 0.2555(4) 0.35458(18) 0.0623(8) Uani d . 1 C
H2 0.5483 0.3252 0.3829 0.075 Uiso calc R 1 H
C1 0.6858(5) 0.2533(4) 0.27644(17) 0.0510(7) Uani d . 1 C
C7 -0.0462(6) 0.6344(4) 0.39134(17) 0.0624(8) Uani d . 1 C
H7B 0.1048 0.6876 0.3900 0.075 Uiso calc R 1 H
H7A 0.0137 0.5112 0.4076 0.075 Uiso calc R 1 H
C8 -0.1340(5) 0.6527(4) 0.31167(16) 0.0548(7) Uani d . 1 C
C9 0.0666(5) 0.5607(4) 0.25421(16) 0.0503(6) Uani d . 1 C
C10 0.0304(6) 0.5750(4) 0.17117(18) 0.0585(8) Uani d . 1 C
C11 -0.1614(8) 0.7578(7) 0.0655(2) 0.0968(13) Uani d . 1 C
H11B -0.1852 0.8816 0.0499 0.116 Uiso calc R 1 H
H11A -0.0028 0.6946 0.0359 0.116 Uiso calc R 1 H
C12 -0.3825(9) 0.7029(8) 0.0518(3) 0.1211(18) Uani d . 1 C
H12A -0.3446 0.5774 0.0579 0.182 Uiso calc R 1 H
H12C -0.4248 0.7426 0.0005 0.182 Uiso calc R 1 H
H12B -0.5326 0.7504 0.0874 0.182 Uiso calc R 1 H
N3 0.9206(6) 0.1349(4) 0.15381(17) 0.0701(7) Uani d . 1 N
N2 0.4699(4) 0.3595(3) 0.24064(15) 0.0536(6) Uani d . 1 N
N1 0.2752(4) 0.4583(3) 0.28307(13) 0.0498(6) Uani d . 1 N
O5 1.1314(6) 0.0569(4) 0.12090(18) 0.1025(9) Uani d . 1 O
O4 0.7260(5) 0.2048(4) 0.12024(15) 0.0888(8) Uani d . 1 O
O3 -0.3571(4) 0.7320(3) 0.29810(13) 0.0823(8) Uani d . 1 O
O1 0.1486(5) 0.4653(3) 0.13005(13) 0.0791(7) Uani d . 1 O
O2 -0.1255(5) 0.7259(4) 0.14793(13) 0.0882(8) Uani d . 1 O
Cl1 -0.3070(2) 0.73385(16) 0.45843(5) 0.0952(4) Uani d . 1 Cl
H1 0.457(7) 0.346(5) 0.196(2) 0.073(11) Uiso d . 1 H

loop_
_atom_site_aniso_label
_atom_site_aniso_U_11
_atom_site_aniso_U_22
_atom_site_aniso_U_33
_atom_site_aniso_U_12
_atom_site_aniso_U_13
_atom_site_aniso_U_23
C6 0.0504(15) 0.0528(17) 0.0684(19) -0.0110(13) -0.0076(13) -0.0033(14)
C5 0.0483(16) 0.060(2) 0.090(3) -0.0031(13) -0.0123(16) 0.0000(17)
C4 0.0524(17) 0.066(2) 0.094(3) -0.0058(15) -0.0224(17) 0.0089(19)
C3 0.0655(19) 0.083(2) 0.063(2) -0.0142(17) -0.0229(16) 0.0133(17)
C2 0.0511(15) 0.072(2) 0.0577(17) -0.0049(14) -0.0094(13) 0.0046(15)
C1 0.0429(13) 0.0510(16) 0.0579(16) -0.0090(11) -0.0103(12) 0.0022(13)
C7 0.0616(17) 0.068(2) 0.0514(16) -0.0005(14) -0.0137(13) -0.0048(14)
C8 0.0508(15) 0.0568(17) 0.0518(16) -0.0022(13) -0.0126(12) 0.0016(13)
C9 0.0479(14) 0.0532(16) 0.0482(15) -0.0091(12) -0.0122(12) 0.0045(12)
C10 0.0513(15) 0.071(2) 0.0517(16) -0.0110(14) -0.0132(13) 0.0013(15)
C11 0.092(3) 0.129(4) 0.064(2) -0.012(2) -0.030(2) 0.012(2)
C12 0.096(3) 0.200(6) 0.078(3) -0.045(3) -0.014(2) -0.031(3)
N3 0.0643(16) 0.0687(18) 0.0728(18) -0.0039(13) -0.0021(14) -0.0203(14)
N2 0.0464(12) 0.0628(16) 0.0477(14) -0.0051(10) -0.0087(11) -0.0024(12)
N1 0.0457(11) 0.0517(13) 0.0510(13) -0.0090(10) -0.0094(10) 0.0000(11)
O5 0.0853(18) 0.113(2) 0.096(2) 0.0051(15) 0.0041(15) -0.0364(17)
O4 0.0800(16) 0.109(2) 0.0694(15) 0.0071(14) -0.0187(13) -0.0271(14)
O3 0.0601(12) 0.1026(19) 0.0658(14) 0.0216(12) -0.0177(11) -0.0086(13)
O1 0.0876(16) 0.0891(17) 0.0535(13) 0.0017(13) -0.0202(11) -0.0119(12)
O2 0.0919(17) 0.1012(19) 0.0535(13) 0.0151(14) -0.0238(12) 0.0039(13)
Cl1 0.0881(7) 0.1216(9) 0.0542(5) 0.0166(5) -0.0042(4) -0.0114(5)

loop_
_atom_type_symbol
_atom_type_description
_atom_type_scat_dispersion_real
_atom_type_scat_dispersion_imag
_atom_type_scat_source
C C 0.0033 0.0016 'International Tables Vol C Tables 4.2.6.8 and 6.1.1.4'
H H 0.0000 0.0000 'International Tables Vol C Tables 4.2.6.8 and 6.1.1.4'
N N 0.0061 0.0033 'International Tables Vol C Tables 4.2.6.8 and 6.1.1.4'
O O 0.0106 0.0060 'International Tables Vol C Tables 4.2.6.8 and 6.1.1.4'
Cl Cl 0.1484 0.1585 'International Tables Vol C Tables 4.2.6.8 and 6.1.1.4'

loop_
_geom_angle_atom_site_label_1
_geom_angle_atom_site_label_2
_geom_angle_atom_site_label_3
_geom_angle
_geom_angle_publ_flag
C5 C6 C1 120.7(3) ?
C5 C6 N3 117.0(3) ?
C1 C6 N3 122.3(3) ?
C4 C5 C6 120.5(3) ?
C4 C5 H5 119.8 ?
C6 C5 H5 119.8 ?
C5 C4 C3 119.7(3) ?
C5 C4 H4 120.1 ?
C3 C4 H4 120.1 ?
C2 C3 C4 120.7(3) ?
C2 C3 H3 119.7 ?
C4 C3 H3 119.7 ?
C3 C2 C1 120.6(3) ?
C3 C2 H2 119.7 ?
C1 C2 H2 119.7 ?
C2 C1 N2 119.7(3) ?
C2 C1 C6 117.9(3) ?
N2 C1 C6 122.4(3) ?
C8 C7 Cl1 112.2(2) ?
C8 C7 H7B 109.2 ?
Cl1 C7 H7B 109.2 ?
C8 C7 H7A 109.2 ?
Cl1 C7 H7A 109.2 ?
H7B C7 H7A 107.9 ?
O3 C8 C9 123.3(3) y
O3 C8 C7 121.6(3) ?
C9 C8 C7 115.1(2) ?
N1 C9 C8 113.6(2) ?
N1 C9 C10 122.7(3) ?
C8 C9 C10 123.6(2) y
O1 C10 O2 124.5(3) ?
O1 C10 C9 122.2(3) y
O2 C10 C9 113.1(3) ?
C12 C11 O2 109.6(4) ?
C12 C11 H11B 109.7 ?
O2 C11 H11B 109.7 ?
C12 C11 H11A 109.7 ?
O2 C11 H11A 109.7 ?
H11B C11 H11A 108.2 ?
C11 C12 H12A 109.5 ?
C11 C12 H12C 109.5 ?
H12A C12 H12C 109.5 ?
C11 C12 H12B 109.5 ?
H12A C12 H12B 109.5 ?
H12C C12 H12B 109.5 ?
O4 N3 O5 122.3(3) ?
O4 N3 C6 119.2(3) ?
O5 N3 C6 118.5(3) ?
N1 N2 C1 118.2(2) y
N1 N2 H1 122(2) ?
C1 N2 H1 119(2) ?
C9 N1 N2 122.1(2) y
C10 O2 C11 117.5(3) ?

loop_
_geom_bond_atom_site_label_1
_geom_bond_atom_site_label_2
_geom_bond_distance
_geom_bond_publ_flag
C6 C5 1.391(4) ?
C6 C1 1.403(4) ?
C6 N3 1.453(4) y
C5 C4 1.353(5) ?
C5 H5 0.9300 ?
C4 C3 1.385(5) ?
C4 H4 0.9300 ?
C3 C2 1.380(4) ?
C3 H3 0.9300 ?
C2 C1 1.386(4) ?
C2 H2 0.9300 ?
C1 N2 1.396(3) y
C7 C8 1.514(4) ?
C7 Cl1 1.764(3) y
C7 H7B 0.9700 ?
C7 H7A 0.9700 ?
C8 O3 1.208(3) y
C8 C9 1.468(4) y
C9 N1 1.302(3) y
C9 C10 1.491(4) y
C10 O1 1.191(4) y
C10 O2 1.320(4) ?
C11 C12 1.375(6) ?
C11 O2 1.478(4) ?
C11 H11B 0.9700 ?
C11 H11A 0.9700 ?
C12 H12A 0.9600 ?
C12 H12C 0.9600 ?
C12 H12B 0.9600 ?
N3 O4 1.214(3) ?
N3 O5 1.221(4) ?
N2 N1 1.316(3) y
N2 H1 0.83(4) ?

loop_
_geom_hbond_atom_site_label_D
_geom_hbond_atom_site_label_H
_geom_hbond_atom_site_label_A
_geom_hbond_site_symmetry_A
_geom_hbond_distance_DH
_geom_hbond_distance_HA
_geom_hbond_distance_DA
_geom_hbond_angle_DHA
N2 H1 O4 . 0.83(4) 2.01(4) 2.613(4) 129(3)
N2 H1 O1 . 0.83(4) 2.06(4) 2.655(3) 128(3)
C5 H5 O3 1_745 0.93 2.57 3.227(4) 128
C12 H12B O5 1_365 0.96 2.69 3.482(6) 141

loop_
_geom_torsion_atom_site_label_1
_geom_torsion_atom_site_label_2
_geom_torsion_atom_site_label_3
_geom_torsion_atom_site_label_4
_geom_torsion
_geom_torsion_publ_flag
C1 C6 C5 C4 -0.6(5) ?
N3 C6 C5 C4 179.4(3) ?
C6 C5 C4 C3 1.2(5) ?
C5 C4 C3 C2 -1.3(5) ?
C4 C3 C2 C1 0.8(5) ?
C3 C2 C1 N2 -178.1(3) ?
C3 C2 C1 C6 -0.2(5) ?
C5 C6 C1 C2 0.1(4) ?
N3 C6 C1 C2 -179.9(3) ?
C5 C6 C1 N2 178.0(3) ?
N3 C6 C1 N2 -2.1(4) ?
Cl1 C7 C8 O3 2.0(4) ?
Cl1 C7 C8 C9 -175.3(2) ?
O3 C8 C9 N1 -168.4(3) y
C7 C8 C9 N1 8.8(4) ?
O3 C8 C9 C10 8.5(5) ?
C7 C8 C9 C10 -174.2(3) ?
N1 C9 C10 O1 19.7(5) y
C8 C9 C10 O1 -157.0(3) ?
N1 C9 C10 O2 -155.0(3) ?
C8 C9 C10 O2 28.3(4) ?
C5 C6 N3 O4 172.3(3) ?
C1 C6 N3 O4 -7.7(5) ?
C5 C6 N3 O5 -8.9(5) ?
C1 C6 N3 O5 171.1(3) y
C2 C1 N2 N1 -0.5(4) ?
C6 C1 N2 N1 -178.4(3) ?
C8 C9 N1 N2 176.9(3) ?
C10 C9 N1 N2 -0.1(4) ?
C1 N2 N1 C9 -179.8(2) y
O1 C10 O2 C11 1.9(5) ?
C9 C10 O2 C11 176.4(3) ?
C12 C11 O2 C10 91.5(5) ?

loop_
_cod_related_entry_id
_cod_related_entry_database
_cod_related_entry_code
1 ChemSpider 21180547
